data_2104820
loop_
_publ_author_name
'Frey, Joseph'
'Khan, Saeed I.'
'Knobler, Carolyn B.'
'Lightner, David A.'
'Maverick, Emily F.'
'Phillips, Daniel J.'
'Rappoport, Zvi'
'Trueblood, Kenneth N.'

_publ_section_title
;
 Thermal motion of <i>tert</i>-butyl groups III. <i>tert</i>-Butyl
 substituents in aromatic hydrocarbons, the view from the bottom of the
 well
;
_journal_issue 6
_journal_name_full 'Acta Crystallographica Section B'
_journal_page_first 622
_journal_page_last 638
_journal_paper_doi 10.1107/S0108768110040024
_journal_volume 66
_journal_year 2010
_chemical_formula_moiety 'C36 H58 N2'
_chemical_formula_sum 'C36 H58 N2'
_chemical_formula_weight 518.84
_chemical_name_systematic
;
 2,2",4,4",6,6"-hexa-tert-butyl-azobenzene
;
_space_group_IT_number 61
_symmetry_cell_setting orthorhombic
_symmetry_space_group_name_Hall '-P 2ac 2ab'
_symmetry_space_group_name_H-M 'P b c a'
_atom_sites_solution_hydrogens geom
_atom_sites_solution_primary direct
_atom_sites_solution_secondary difmap
_audit_creation_method SHELXL-97
_cell_angle_alpha 90.00
_cell_angle_beta 90.00
_cell_angle_gamma 90.00
_cell_formula_units_Z 8
_cell_length_a 16.495(3)
_cell_length_b 17.360(3)
_cell_length_c 23.009(4)
_cell_measurement_temperature 100(2)
_cell_volume 6589(2)
_computing_cell_refinement 'UCLA Crystallographic Package'
_computing_data_collection 'UCLA Crystallographic Package'
_computing_data_reduction 'UCLA Crystallographic Package'
_computing_molecular_graphics 'Bruker SHELXTL'
_computing_publication_material 'Bruker SHELXTL'
_computing_structure_refinement 'SHELXL-97 (Sheldrick, 1997)'
_computing_structure_solution 'SHELXS-97 (Sheldrick, 1990)'
_diffrn_ambient_temperature 100(2)
_diffrn_measured_fraction_theta_full 1.000
_diffrn_measured_fraction_theta_max 1.000
_diffrn_measurement_device_type 'modified Huber diffractometer'
_diffrn_measurement_method \q/2\q
_diffrn_radiation_monochromator graphite
_diffrn_radiation_source 'fine-focus sealed tube'
_diffrn_radiation_type MoK\a
_diffrn_radiation_wavelength 0.71070
_diffrn_reflns_av_R_equivalents 0.0871
_diffrn_reflns_av_sigmaI/netI 0.2308
_diffrn_reflns_limit_h_max 19
_diffrn_reflns_limit_h_min 0
_diffrn_reflns_limit_k_max 20
_diffrn_reflns_limit_k_min -20
_diffrn_reflns_limit_l_max 27
_diffrn_reflns_limit_l_min -27
_diffrn_reflns_number 10284
_diffrn_reflns_theta_full 25.00
_diffrn_reflns_theta_max 25.00
_diffrn_reflns_theta_min 1.77
_diffrn_standards_interval_count 97
_diffrn_standards_number 3
_exptl_absorpt_coefficient_mu 0.059
_exptl_absorpt_correction_type none
_exptl_crystal_density_diffrn 1.046
_exptl_crystal_density_method 'not measured'
_exptl_crystal_F_000 2304
_refine_diff_density_max 0.262
_refine_diff_density_min -0.341
_refine_ls_extinction_method none
_refine_ls_goodness_of_fit_ref 1.073
_refine_ls_hydrogen_treatment constr
_refine_ls_matrix_type full
_refine_ls_number_parameters 361
_refine_ls_number_reflns 5809
_refine_ls_number_restraints 0
_refine_ls_restrained_S_all 1.073
_refine_ls_R_factor_all 0.1428
_refine_ls_R_factor_gt 0.0847
_refine_ls_shift/su_max 0.000
_refine_ls_shift/su_mean 0.000
_refine_ls_structure_factor_coef Fsqd
_refine_ls_weighting_details 'calc w=1/[\s^2^(Fo^2^)+(0.0853P)^2^+11.3428P] where P=(Fo^2^+2Fc^2^)/3'
_refine_ls_weighting_scheme calc
_refine_ls_wR_factor_gt 0.2108
_refine_ls_wR_factor_ref 0.2396
_reflns_number_gt 3646
_reflns_number_total 5809
_reflns_threshold_expression >2sigma(I)
_cod_data_source_file bk5096.cif
_cod_data_source_block I
_cod_original_cell_volume 6588.7(18)
_cod_database_code 2104820

loop_
_symmetry_equiv_pos_as_xyz
'x, y, z'
'-x+1/2, -y, z+1/2'
'-x, y+1/2, -z+1/2'
'x+1/2, -y+1/2, -z'
'-x, -y, -z'
'x-1/2, y, -z-1/2'
'x, -y-1/2, z-1/2'
'-x-1/2, y-1/2, z'

loop_
_atom_site_type_symbol
_atom_site_label
_atom_site_fract_x
_atom_site_fract_y
_atom_site_fract_z
_atom_site_U_iso_or_equiv
_atom_site_adp_type
_atom_site_calc_flag
_atom_site_refinement_flags
_atom_site_occupancy
_atom_site_disorder_assembly
_atom_site_disorder_group
N N1 0.41112(19) 0.24037(16) 0.18838(12) 0.0261(7) Uani d . 1 . .
C C2 0.3767(2) 0.23520(19) 0.24644(15) 0.0239(8) Uani d . 1 . .
C C3 0.3106(2) 0.27733(19) 0.26937(15) 0.0252(8) Uani d . 1 . .
C C4 0.2734(2) 0.2474(2) 0.31858(15) 0.0253(8) Uani d . 1 . .
H H4 0.2286 0.2732 0.3335 0.030 Uiso calc R 1 . .
C C5 0.2995(2) 0.18072(19) 0.34681(15) 0.0246(8) Uani d . 1 . .
C C6 0.3707(2) 0.14709(19) 0.32712(15) 0.0261(8) Uani d . 1 . .
H H6 0.3914 0.1050 0.3472 0.031 Uiso calc R 1 . .
C C7 0.4124(2) 0.17384(19) 0.27837(15) 0.0254(8) Uani d . 1 . .
C C8 0.2851(2) 0.35924(18) 0.24896(16) 0.0260(8) Uani d . 1 . .
C C9 0.3626(2) 0.4071(2) 0.23767(17) 0.0296(8) Uani d . 1 . .
H H9A 0.3478 0.4569 0.2229 0.044 Uiso calc R 1 . .
H H9B 0.3960 0.3810 0.2097 0.044 Uiso calc R 1 . .
H H9C 0.3921 0.4131 0.2734 0.044 Uiso calc R 1 . .
C C10 0.2286(2) 0.3586(2) 0.19571(17) 0.0313(9) Uani d . 1 . .
H H10A 0.1821 0.3271 0.2038 0.047 Uiso calc R 1 . .
H H10B 0.2571 0.3381 0.1628 0.047 Uiso calc R 1 . .
H H10C 0.2112 0.4102 0.1873 0.047 Uiso calc R 1 . .
C C11 0.2391(3) 0.4027(2) 0.29704(17) 0.0373(10) Uani d . 1 . .
H H11A 0.2704 0.4016 0.3322 0.056 Uiso calc R 1 . .
H H11B 0.1877 0.3784 0.3036 0.056 Uiso calc R 1 . .
H H11C 0.2307 0.4551 0.2853 0.056 Uiso calc R 1 . .
C C12 0.2539(2) 0.1504(2) 0.40020(15) 0.0264(8) Uani d . 1 . .
C C13 0.2574(3) 0.2114(2) 0.44836(17) 0.0400(10) Uani d . 1 . .
H H13A 0.3130 0.2238 0.4566 0.060 Uiso calc R 1 . .
H H13B 0.2321 0.1916 0.4828 0.060 Uiso calc R 1 . .
H H13C 0.2294 0.2570 0.4358 0.060 Uiso calc R 1 . .
C C14 0.1648(2) 0.1348(2) 0.38444(17) 0.0343(9) Uani d . 1 . .
H H14A 0.1407 0.1810 0.3693 0.051 Uiso calc R 1 . .
H H14B 0.1359 0.1188 0.4185 0.051 Uiso calc R 1 . .
H H14C 0.1622 0.0950 0.3556 0.051 Uiso calc R 1 . .
C C15 0.2902(3) 0.0757(2) 0.42398(17) 0.0379(10) Uani d . 1 . .
H H15A 0.2902 0.0372 0.3940 0.057 Uiso calc R 1 . .
H H15B 0.2584 0.0580 0.4563 0.057 Uiso calc R 1 . .
H H15C 0.3448 0.0849 0.4366 0.057 Uiso calc R 1 . .
C C16 0.4950(2) 0.13587(19) 0.26302(16) 0.0265(8) Uani d . 1 . .
C C17 0.5608(2) 0.1976(2) 0.25561(17) 0.0306(8) Uani d . 1 . .
H H17A 0.6123 0.1731 0.2499 0.046 Uiso calc R 1 . .
H H17B 0.5629 0.2292 0.2898 0.046 Uiso calc R 1 . .
H H17C 0.5482 0.2290 0.2225 0.046 Uiso calc R 1 . .
C C18 0.4893(2) 0.0847(2) 0.20869(17) 0.0315(9) Uani d . 1 . .
H H18A 0.4742 0.1156 0.1758 0.047 Uiso calc R 1 . .
H H18B 0.4493 0.0454 0.2148 0.047 Uiso calc R 1 . .
H H18C 0.5410 0.0612 0.2015 0.047 Uiso calc R 1 . .
C C19 0.5242(2) 0.0836(2) 0.31278(17) 0.0322(9) Uani d . 1 . .
H H19A 0.5782 0.0662 0.3047 0.048 Uiso calc R 1 . .
H H19B 0.4887 0.0400 0.3161 0.048 Uiso calc R 1 . .
H H19C 0.5238 0.1120 0.3486 0.048 Uiso calc R 1 . .
N N20 0.35918(18) 0.24434(16) 0.14848(12) 0.0252(7) Uani d . 1 . .
C C21 0.3911(2) 0.22619(19) 0.09122(15) 0.0225(7) Uani d . 1 . .
C C22 0.4538(2) 0.26518(19) 0.06144(15) 0.0230(7) Uani d . 1 . .
C C23 0.4851(2) 0.23003(19) 0.01156(15) 0.0242(8) Uani d . 1 . .
H H23 0.5272 0.2544 -0.0080 0.029 Uiso calc R 1 . .
C C24 0.4563(2) 0.16028(19) -0.01039(15) 0.0252(8) Uani d . 1 . .
C C25 0.3885(2) 0.12832(19) 0.01690(15) 0.0247(8) Uani d . 1 . .
H H25 0.3655 0.0841 0.0011 0.030 Uiso calc R 1 . .
C C26 0.3539(2) 0.15991(19) 0.06682(15) 0.0232(8) Uani d . 1 . .
C C27 0.4823(2) 0.34874(19) 0.07562(15) 0.0248(8) Uani d . 1 . .
C C28 0.4068(2) 0.39958(19) 0.08468(17) 0.0296(8) Uani d . 1 . .
H H28A 0.3746 0.3789 0.1157 0.044 Uiso calc R 1 . .
H H28B 0.3753 0.4005 0.0496 0.044 Uiso calc R 1 . .
H H28C 0.4234 0.4510 0.0944 0.044 Uiso calc R 1 . .
C C29 0.5384(2) 0.3516(2) 0.12872(16) 0.0287(8) Uani d . 1 . .
H H29A 0.5830 0.3169 0.1231 0.043 Uiso calc R 1 . .
H H29B 0.5087 0.3368 0.1628 0.043 Uiso calc R 1 . .
H H29C 0.5588 0.4031 0.1335 0.043 Uiso calc R 1 . .
C C30 0.5293(3) 0.3848(2) 0.02473(17) 0.0338(9) Uani d . 1 . .
H H30A 0.5397 0.4381 0.0329 0.051 Uiso calc R 1 . .
H H30B 0.4978 0.3805 -0.0102 0.051 Uiso calc R 1 . .
H H30C 0.5799 0.3581 0.0197 0.051 Uiso calc R 1 . .
C C31 0.4940(2) 0.12560(19) -0.06557(16) 0.0271(8) Uani d . 1 . .
C C32 0.5858(2) 0.1141(2) -0.05645(17) 0.0335(9) Uani d . 1 . .
H H32A 0.6109 0.1630 -0.0489 0.050 Uiso calc R 1 . .
H H32B 0.6091 0.0918 -0.0908 0.050 Uiso calc R 1 . .
H H32C 0.5946 0.0803 -0.0240 0.050 Uiso calc R 1 . .
C C33 0.4814(3) 0.1822(2) -0.11645(16) 0.0360(9) Uani d . 1 . .
H H33A 0.4244 0.1898 -0.1227 0.054 Uiso calc R 1 . .
H H33B 0.5054 0.1613 -0.1510 0.054 Uiso calc R 1 . .
H H33C 0.5064 0.2306 -0.1073 0.054 Uiso calc R 1 . .
C C34 0.4561(3) 0.0481(2) -0.08220(17) 0.0340(9) Uani d . 1 . .
H H34A 0.4632 0.0122 -0.0509 0.051 Uiso calc R 1 . .
H H34B 0.4822 0.0285 -0.1165 0.051 Uiso calc R 1 . .
H H34C 0.3993 0.0549 -0.0897 0.051 Uiso calc R 1 . .
C C35 0.2735(2) 0.1246(2) 0.09037(16) 0.0273(8) Uani d . 1 . .
C C36 0.2066(2) 0.1862(2) 0.09135(17) 0.0303(8) Uani d . 1 . .
H H36A 0.2005 0.2078 0.0532 0.045 Uiso calc R 1 . .
H H36B 0.2211 0.2261 0.1183 0.045 Uiso calc R 1 . .
H H36C 0.1564 0.1631 0.1032 0.045 Uiso calc R 1 . .
C C37 0.2427(2) 0.0593(2) 0.05100(18) 0.0346(9) Uani d . 1 . .
H H37A 0.2817 0.0182 0.0505 0.052 Uiso calc R 1 . .
H H37B 0.2353 0.0785 0.0122 0.052 Uiso calc R 1 . .
H H37C 0.1920 0.0404 0.0656 0.052 Uiso calc R 1 . .
C C38 0.2836(2) 0.0891(2) 0.15117(17) 0.0341(9) Uani d . 1 . .
H H38A 0.2354 0.0612 0.1613 0.051 Uiso calc R 1 . .
H H38B 0.2927 0.1293 0.1791 0.051 Uiso calc R 1 . .
H H38C 0.3291 0.0546 0.1511 0.051 Uiso calc R 1 . .

loop_
_atom_site_aniso_label
_atom_site_aniso_U_11
_atom_site_aniso_U_22
_atom_site_aniso_U_33
_atom_site_aniso_U_12
_atom_site_aniso_U_13
_atom_site_aniso_U_23
N1 0.0296(16) 0.0242(14) 0.0246(15) -0.0001(13) 0.0022(14) -0.0002(12)
C2 0.0256(18) 0.0228(16) 0.0232(17) -0.0030(15) 0.0002(15) -0.0011(14)
C3 0.0251(18) 0.0231(16) 0.0274(18) -0.0014(15) -0.0016(16) -0.0007(14)
C4 0.0218(17) 0.0263(17) 0.0279(18) 0.0001(15) 0.0012(15) -0.0010(14)
C5 0.0260(19) 0.0256(17) 0.0222(17) -0.0061(15) -0.0007(15) -0.0030(14)
C6 0.0270(19) 0.0211(16) 0.0302(19) -0.0016(15) -0.0074(16) 0.0007(14)
C7 0.0270(19) 0.0234(17) 0.0259(18) -0.0011(16) -0.0004(16) -0.0034(14)
C8 0.0261(19) 0.0198(16) 0.0321(19) 0.0001(15) 0.0057(17) 0.0013(14)
C9 0.034(2) 0.0210(16) 0.034(2) -0.0013(16) -0.0010(18) -0.0017(15)
C10 0.033(2) 0.0206(16) 0.040(2) 0.0022(16) -0.0024(18) 0.0031(15)
C11 0.048(3) 0.0254(18) 0.039(2) 0.0049(18) 0.010(2) 0.0006(16)
C12 0.0284(19) 0.0264(17) 0.0243(17) -0.0035(16) 0.0006(16) 0.0005(14)
C13 0.052(3) 0.039(2) 0.029(2) -0.009(2) 0.004(2) 0.0012(17)
C14 0.035(2) 0.036(2) 0.032(2) -0.0043(18) 0.0018(18) 0.0048(16)
C15 0.046(2) 0.035(2) 0.033(2) 0.0016(19) 0.002(2) 0.0090(17)
C16 0.029(2) 0.0197(16) 0.030(2) 0.0029(15) 0.0028(17) -0.0004(14)
C17 0.0240(19) 0.0296(18) 0.038(2) 0.0017(16) 0.0002(17) -0.0038(16)
C18 0.028(2) 0.0316(19) 0.035(2) 0.0029(16) 0.0017(17) -0.0040(16)
C19 0.029(2) 0.0266(18) 0.041(2) 0.0079(16) 0.0017(18) 0.0016(16)
N20 0.0284(16) 0.0241(14) 0.0232(15) -0.0007(13) -0.0011(14) 0.0000(12)
C21 0.0212(17) 0.0232(16) 0.0230(17) 0.0042(14) 0.0018(15) -0.0025(14)
C22 0.0208(17) 0.0236(16) 0.0244(18) -0.0002(14) -0.0014(15) 0.0014(14)
C23 0.0203(18) 0.0225(16) 0.0296(19) -0.0004(14) 0.0013(16) 0.0031(14)
C24 0.0279(19) 0.0241(17) 0.0237(18) 0.0055(15) -0.0024(16) 0.0038(14)
C25 0.0239(18) 0.0213(16) 0.0291(18) -0.0035(15) -0.0029(16) 0.0001(14)
C26 0.0215(18) 0.0204(16) 0.0279(18) 0.0003(14) -0.0039(15) 0.0029(14)
C27 0.0250(18) 0.0213(16) 0.0281(18) -0.0023(15) 0.0004(16) -0.0014(14)
C28 0.033(2) 0.0199(16) 0.036(2) 0.0009(16) -0.0015(18) -0.0043(15)
C29 0.0246(19) 0.0245(17) 0.037(2) -0.0011(15) 0.0024(17) -0.0040(15)
C30 0.041(2) 0.0220(17) 0.038(2) -0.0064(17) 0.0041(19) -0.0012(15)
C31 0.031(2) 0.0227(17) 0.0272(19) 0.0024(16) -0.0013(16) 0.0005(14)
C32 0.033(2) 0.037(2) 0.031(2) 0.0036(18) -0.0001(18) -0.0061(16)
C33 0.049(3) 0.035(2) 0.0246(19) 0.0039(19) 0.0028(19) 0.0019(16)
C34 0.037(2) 0.0278(19) 0.037(2) -0.0022(17) 0.0060(19) -0.0072(16)
C35 0.0243(19) 0.0234(17) 0.034(2) -0.0023(15) 0.0014(16) 0.0022(15)
C36 0.0226(19) 0.0309(18) 0.037(2) -0.0003(16) 0.0039(17) 0.0000(16)
C37 0.026(2) 0.0330(19) 0.045(2) -0.0008(17) 0.0026(18) -0.0043(18)
C38 0.028(2) 0.036(2) 0.038(2) -0.0065(17) 0.0002(18) 0.0091(17)

loop_
_atom_type_symbol
_atom_type_description
_atom_type_scat_dispersion_real
_atom_type_scat_dispersion_imag
_atom_type_scat_source
C C 0.0033 0.0016 'International Tables Vol C Tables 4.2.6.8 and 6.1.1.4'
H H 0.0000 0.0000 'International Tables Vol C Tables 4.2.6.8 and 6.1.1.4'
N N 0.0061 0.0033 'International Tables Vol C Tables 4.2.6.8 and 6.1.1.4'

loop_
_geom_angle_atom_site_label_1
_geom_angle_atom_site_label_2
_geom_angle_atom_site_label_3
_geom_angle_site_symmetry_1
_geom_angle_site_symmetry_3
_geom_angle
_geom_angle_publ_flag
N20 N1 C2 . . 114.1(3) ?
C3 C2 C7 . . 120.9(3) ?
C3 C2 N1 . . 127.7(3) ?
C7 C2 N1 . . 111.0(3) ?
C4 C3 C2 . . 116.8(3) ?
C4 C3 C8 . . 117.9(3) ?
C2 C3 C8 . . 124.7(3) ?
C3 C4 C5 . . 123.6(3) ?
C3 C4 H4 . . 118.2 ?
C5 C4 H4 . . 118.2 ?
C6 C5 C4 . . 117.3(3) ?
C6 C5 C12 . . 122.2(3) ?
C4 C5 C12 . . 120.4(3) ?
C5 C6 C7 . . 122.7(3) ?
C5 C6 H6 . . 118.7 ?
C7 C6 H6 . . 118.7 ?
C6 C7 C2 . . 117.4(3) ?
C6 C7 C16 . . 118.3(3) ?
C2 C7 C16 . . 124.3(3) ?
C11 C8 C10 . . 106.1(3) ?
C11 C8 C9 . . 105.3(3) ?
C10 C8 C9 . . 111.8(3) ?
C11 C8 C3 . . 111.4(3) ?
C10 C8 C3 . . 113.4(3) ?
C9 C8 C3 . . 108.5(3) ?
C8 C9 H9A . . 109.5 ?
C8 C9 H9B . . 109.5 ?
H9A C9 H9B . . 109.5 ?
C8 C9 H9C . . 109.5 ?
H9A C9 H9C . . 109.5 ?
H9B C9 H9C . . 109.5 ?
C8 C10 H10A . . 109.5 ?
C8 C10 H10B . . 109.5 ?
H10A C10 H10B . . 109.5 ?
C8 C10 H10C . . 109.5 ?
H10A C10 H10C . . 109.5 ?
H10B C10 H10C . . 109.5 ?
C8 C11 H11A . . 109.5 ?
C8 C11 H11B . . 109.5 ?
H11A C11 H11B . . 109.5 ?
C8 C11 H11C . . 109.5 ?
H11A C11 H11C . . 109.5 ?
H11B C11 H11C . . 109.5 ?
C15 C12 C13 . . 108.2(3) ?
C15 C12 C5 . . 112.7(3) ?
C13 C12 C5 . . 108.9(3) ?
C15 C12 C14 . . 108.0(3) ?
C13 C12 C14 . . 109.2(3) ?
C5 C12 C14 . . 109.9(3) ?
C12 C13 H13A . . 109.5 ?
C12 C13 H13B . . 109.5 ?
H13A C13 H13B . . 109.5 ?
C12 C13 H13C . . 109.5 ?
H13A C13 H13C . . 109.5 ?
H13B C13 H13C . . 109.5 ?
C12 C14 H14A . . 109.5 ?
C12 C14 H14B . . 109.5 ?
H14A C14 H14B . . 109.5 ?
C12 C14 H14C . . 109.5 ?
H14A C14 H14C . . 109.5 ?
H14B C14 H14C . . 109.5 ?
C12 C15 H15A . . 109.5 ?
C12 C15 H15B . . 109.5 ?
H15A C15 H15B . . 109.5 ?
C12 C15 H15C . . 109.5 ?
H15A C15 H15C . . 109.5 ?
H15B C15 H15C . . 109.5 ?
C17 C16 C18 . . 110.8(3) ?
C17 C16 C19 . . 105.8(3) ?
C18 C16 C19 . . 106.5(3) ?
C17 C16 C7 . . 110.4(3) ?
C18 C16 C7 . . 112.2(3) ?
C19 C16 C7 . . 110.8(3) ?
C16 C17 H17A . . 109.5 ?
C16 C17 H17B . . 109.5 ?
H17A C17 H17B . . 109.5 ?
C16 C17 H17C . . 109.5 ?
H17A C17 H17C . . 109.5 ?
H17B C17 H17C . . 109.5 ?
C16 C18 H18A . . 109.5 ?
C16 C18 H18B . . 109.5 ?
H18A C18 H18B . . 109.5 ?
C16 C18 H18C . . 109.5 ?
H18A C18 H18C . . 109.5 ?
H18B C18 H18C . . 109.5 ?
C16 C19 H19A . . 109.5 ?
C16 C19 H19B . . 109.5 ?
H19A C19 H19B . . 109.5 ?
C16 C19 H19C . . 109.5 ?
H19A C19 H19C . . 109.5 ?
H19B C19 H19C . . 109.5 ?
N1 N20 C21 . . 113.7(3) ?
C22 C21 C26 . . 120.9(3) ?
C22 C21 N20 . . 126.9(3) ?
C26 C21 N20 . . 112.2(3) ?
C23 C22 C21 . . 117.3(3) ?
C23 C22 C27 . . 117.8(3) ?
C21 C22 C27 . . 124.4(3) ?
C24 C23 C22 . . 123.4(3) ?
C24 C23 H23 . . 118.3 ?
C22 C23 H23 . . 118.3 ?
C23 C24 C25 . . 117.0(3) ?
C23 C24 C31 . . 120.1(3) ?
C25 C24 C31 . . 122.6(3) ?
C26 C25 C24 . . 122.8(3) ?
C26 C25 H25 . . 118.6 ?
C24 C25 H25 . . 118.6 ?
C25 C26 C21 . . 117.8(3) ?
C25 C26 C35 . . 118.7(3) ?
C21 C26 C35 . . 123.3(3) ?
C29 C27 C30 . . 106.8(3) ?
C29 C27 C28 . . 111.2(3) ?
C30 C27 C28 . . 106.1(3) ?
C29 C27 C22 . . 112.3(3) ?
C30 C27 C22 . . 111.8(3) ?
C28 C27 C22 . . 108.5(3) ?
C27 C28 H28A . . 109.5 ?
C27 C28 H28B . . 109.5 ?
H28A C28 H28B . . 109.5 ?
C27 C28 H28C . . 109.5 ?
H28A C28 H28C . . 109.5 ?
H28B C28 H28C . . 109.5 ?
C27 C29 H29A . . 109.5 ?
C27 C29 H29B . . 109.5 ?
H29A C29 H29B . . 109.5 ?
C27 C29 H29C . . 109.5 ?
H29A C29 H29C . . 109.5 ?
H29B C29 H29C . . 109.5 ?
C27 C30 H30A . . 109.5 ?
C27 C30 H30B . . 109.5 ?
H30A C30 H30B . . 109.5 ?
C27 C30 H30C . . 109.5 ?
H30A C30 H30C . . 109.5 ?
H30B C30 H30C . . 109.5 ?
C34 C31 C24 . . 112.7(3) ?
C34 C31 C32 . . 108.7(3) ?
C24 C31 C32 . . 109.6(3) ?
C34 C31 C33 . . 108.3(3) ?
C24 C31 C33 . . 108.9(3) ?
C32 C31 C33 . . 108.6(3) ?
C31 C32 H32A . . 109.5 ?
C31 C32 H32B . . 109.5 ?
H32A C32 H32B . . 109.5 ?
C31 C32 H32C . . 109.5 ?
H32A C32 H32C . . 109.5 ?
H32B C32 H32C . . 109.5 ?
C31 C33 H33A . . 109.5 ?
C31 C33 H33B . . 109.5 ?
H33A C33 H33B . . 109.5 ?
C31 C33 H33C . . 109.5 ?
H33A C33 H33C . . 109.5 ?
H33B C33 H33C . . 109.5 ?
C31 C34 H34A . . 109.5 ?
C31 C34 H34B . . 109.5 ?
H34A C34 H34B . . 109.5 ?
C31 C34 H34C . . 109.5 ?
H34A C34 H34C . . 109.5 ?
H34B C34 H34C . . 109.5 ?
C36 C35 C37 . . 106.5(3) ?
C36 C35 C38 . . 110.1(3) ?
C37 C35 C38 . . 106.0(3) ?
C36 C35 C26 . . 110.0(3) ?
C37 C35 C26 . . 111.5(3) ?
C38 C35 C26 . . 112.4(3) ?
C35 C36 H36A . . 109.5 ?
C35 C36 H36B . . 109.5 ?
H36A C36 H36B . . 109.5 ?
C35 C36 H36C . . 109.5 ?
H36A C36 H36C . . 109.5 ?
H36B C36 H36C . . 109.5 ?
C35 C37 H37A . . 109.5 ?
C35 C37 H37B . . 109.5 ?
H37A C37 H37B . . 109.5 ?
C35 C37 H37C . . 109.5 ?
H37A C37 H37C . . 109.5 ?
H37B C37 H37C . . 109.5 ?
C35 C38 H38A . . 109.5 ?
C35 C38 H38B . . 109.5 ?
H38A C38 H38B . . 109.5 ?
C35 C38 H38C . . 109.5 ?
H38A C38 H38C . . 109.5 ?
H38B C38 H38C . . 109.5 ?

loop_
_geom_bond_atom_site_label_1
_geom_bond_atom_site_label_2
_geom_bond_site_symmetry_2
_geom_bond_distance
_geom_bond_publ_flag
N1 N20 . 1.258(4) ?
N1 C2 . 1.455(5) ?
C2 C3 . 1.414(5) ?
C2 C7 . 1.422(5) ?
C3 C4 . 1.389(5) ?
C3 C8 . 1.556(5) ?
C4 C5 . 1.395(5) ?
C4 H4 . 0.9300 ?
C5 C6 . 1.387(5) ?
C5 C12 . 1.533(5) ?
C6 C7 . 1.396(5) ?
C6 H6 . 0.9300 ?
C7 C16 . 1.553(5) ?
C8 C11 . 1.538(5) ?
C8 C10 . 1.540(5) ?
C8 C9 . 1.547(5) ?
C9 H9A . 0.9600 ?
C9 H9B . 0.9600 ?
C9 H9C . 0.9600 ?
C10 H10A . 0.9600 ?
C10 H10B . 0.9600 ?
C10 H10C . 0.9600 ?
C11 H11A . 0.9600 ?
C11 H11B . 0.9600 ?
C11 H11C . 0.9600 ?
C12 C15 . 1.530(5) ?
C12 C13 . 1.534(5) ?
C12 C14 . 1.538(5) ?
C13 H13A . 0.9600 ?
C13 H13B . 0.9600 ?
C13 H13C . 0.9600 ?
C14 H14A . 0.9600 ?
C14 H14B . 0.9600 ?
C14 H14C . 0.9600 ?
C15 H15A . 0.9600 ?
C15 H15B . 0.9600 ?
C15 H15C . 0.9600 ?
C16 C17 . 1.535(5) ?
C16 C18 . 1.536(5) ?
C16 C19 . 1.538(5) ?
C17 H17A . 0.9600 ?
C17 H17B . 0.9600 ?
C17 H17C . 0.9600 ?
C18 H18A . 0.9600 ?
C18 H18B . 0.9600 ?
C18 H18C . 0.9600 ?
C19 H19A . 0.9600 ?
C19 H19B . 0.9600 ?
C19 H19C . 0.9600 ?
N20 C21 . 1.453(4) ?
C21 C22 . 1.413(5) ?
C21 C26 . 1.420(5) ?
C22 C23 . 1.398(5) ?
C22 C27 . 1.559(5) ?
C23 C24 . 1.395(5) ?
C23 H23 . 0.9300 ?
C24 C25 . 1.398(5) ?
C24 C31 . 1.536(5) ?
C25 C26 . 1.395(5) ?
C25 H25 . 0.9300 ?
C26 C35 . 1.558(5) ?
C27 C29 . 1.534(5) ?
C27 C30 . 1.537(5) ?
C27 C28 . 1.541(5) ?
C28 H28A . 0.9600 ?
C28 H28B . 0.9600 ?
C28 H28C . 0.9600 ?
C29 H29A . 0.9600 ?
C29 H29B . 0.9600 ?
C29 H29C . 0.9600 ?
C30 H30A . 0.9600 ?
C30 H30B . 0.9600 ?
C30 H30C . 0.9600 ?
C31 C34 . 1.532(5) ?
C31 C32 . 1.542(5) ?
C31 C33 . 1.542(5) ?
C32 H32A . 0.9600 ?
C32 H32B . 0.9600 ?
C32 H32C . 0.9600 ?
C33 H33A . 0.9600 ?
C33 H33B . 0.9600 ?
C33 H33C . 0.9600 ?
C34 H34A . 0.9600 ?
C34 H34B . 0.9600 ?
C34 H34C . 0.9600 ?
C35 C36 . 1.537(5) ?
C35 C37 . 1.537(5) ?
C35 C38 . 1.538(5) ?
C36 H36A . 0.9600 ?
C36 H36B . 0.9600 ?
C36 H36C . 0.9600 ?
C37 H37A . 0.9600 ?
C37 H37B . 0.9600 ?
C37 H37C . 0.9600 ?
C38 H38A . 0.9600 ?
C38 H38B . 0.9600 ?
C38 H38C . 0.9600 ?

loop_
_geom_torsion_atom_site_label_1
_geom_torsion_atom_site_label_2
_geom_torsion_atom_site_label_3
_geom_torsion_atom_site_label_4
_geom_torsion_site_symmetry_1
_geom_torsion_site_symmetry_2
_geom_torsion_site_symmetry_3
_geom_torsion_site_symmetry_4
_geom_torsion
_geom_torsion_publ_flag
N20 N1 C2 C3 . . . . -42.8(5) ?
N20 N1 C2 C7 . . . . 130.6(3) ?
C7 C2 C3 C4 . . . . -11.5(5) ?
N1 C2 C3 C4 . . . . 161.2(3) ?
C7 C2 C3 C8 . . . . 159.5(3) ?
N1 C2 C3 C8 . . . . -27.8(5) ?
C2 C3 C4 C5 . . . . 2.3(5) ?
C8 C3 C4 C5 . . . . -169.3(3) ?
C3 C4 C5 C6 . . . . 5.8(5) ?
C3 C4 C5 C12 . . . . -178.7(3) ?
C4 C5 C6 C7 . . . . -5.0(5) ?
C12 C5 C6 C7 . . . . 179.6(3) ?
C5 C6 C7 C2 . . . . -3.8(5) ?
C5 C6 C7 C16 . . . . 175.3(3) ?
C3 C2 C7 C6 . . . . 12.3(5) ?
N1 C2 C7 C6 . . . . -161.6(3) ?
C3 C2 C7 C16 . . . . -166.8(3) ?
N1 C2 C7 C16 . . . . 19.4(5) ?
C4 C3 C8 C11 . . . . 16.0(5) ?
C2 C3 C8 C11 . . . . -155.0(4) ?
C4 C3 C8 C10 . . . . -103.7(4) ?
C2 C3 C8 C10 . . . . 85.4(4) ?
C4 C3 C8 C9 . . . . 131.5(3) ?
C2 C3 C8 C9 . . . . -39.5(5) ?
C6 C5 C12 C15 . . . . -6.3(5) ?
C4 C5 C12 C15 . . . . 178.4(3) ?
C6 C5 C12 C13 . . . . 113.7(4) ?
C4 C5 C12 C13 . . . . -61.6(4) ?
C6 C5 C12 C14 . . . . -126.8(4) ?
C4 C5 C12 C14 . . . . 57.9(4) ?
C6 C7 C16 C17 . . . . -127.7(3) ?
C2 C7 C16 C17 . . . . 51.3(4) ?
C6 C7 C16 C18 . . . . 108.1(4) ?
C2 C7 C16 C18 . . . . -72.9(4) ?
C6 C7 C16 C19 . . . . -10.8(4) ?
C2 C7 C16 C19 . . . . 168.3(3) ?
C2 N1 N20 C21 . . . . -162.4(3) ?
N1 N20 C21 C22 . . . . -60.5(4) ?
N1 N20 C21 C26 . . . . 117.2(3) ?
C26 C21 C22 C23 . . . . -8.7(5) ?
N20 C21 C22 C23 . . . . 168.7(3) ?
C26 C21 C22 C27 . . . . 162.9(3) ?
N20 C21 C22 C27 . . . . -19.6(5) ?
C21 C22 C23 C24 . . . . 1.4(5) ?
C27 C22 C23 C24 . . . . -170.8(3) ?
C22 C23 C24 C25 . . . . 5.4(5) ?
C22 C23 C24 C31 . . . . 179.9(3) ?
C23 C24 C25 C26 . . . . -5.2(5) ?
C31 C24 C25 C26 . . . . -179.6(3) ?
C24 C25 C26 C21 . . . . -1.7(5) ?
C24 C25 C26 C35 . . . . 174.1(3) ?
C22 C21 C26 C25 . . . . 8.9(5) ?
N20 C21 C26 C25 . . . . -168.9(3) ?
C22 C21 C26 C35 . . . . -166.7(3) ?
N20 C21 C26 C35 . . . . 15.5(5) ?
C23 C22 C27 C29 . . . . -109.2(4) ?
C21 C22 C27 C29 . . . . 79.2(4) ?
C23 C22 C27 C30 . . . . 10.8(4) ?
C21 C22 C27 C30 . . . . -160.8(3) ?
C23 C22 C27 C28 . . . . 127.5(3) ?
C21 C22 C27 C28 . . . . -44.1(4) ?
C23 C24 C31 C34 . . . . 178.6(3) ?
C25 C24 C31 C34 . . . . -7.2(5) ?
C23 C24 C31 C32 . . . . 57.4(4) ?
C25 C24 C31 C32 . . . . -128.4(4) ?
C23 C24 C31 C33 . . . . -61.2(4) ?
C25 C24 C31 C33 . . . . 113.0(4) ?
C25 C26 C35 C36 . . . . -120.3(3) ?
C21 C26 C35 C36 . . . . 55.3(4) ?
C25 C26 C35 C37 . . . . -2.3(4) ?
C21 C26 C35 C37 . . . . 173.2(3) ?
C25 C26 C35 C38 . . . . 116.6(4) ?
C21 C26 C35 C38 . . . . -67.8(4) ?

loop_
_cod_related_entry_id
_cod_related_entry_database
_cod_related_entry_code
1 ChemSpider 30654553
